data_7150488
loop_
_publ_author_name
'Bensemann, Igor'
'Gdaniec, Maria'
'\/Lakomecka, Karina'
'Milewska, Maria J.'
'Po\/lo\'nski, Tadeusz'

_publ_section_title
;
 Creation of hydrogen bonded 1D networks by co-crystallization of
 N,N'-bis(2-pyridyl)aryldiamines with dicarboxylic acidsSupramolecular
 structures formed by 2-aminopyridine derivatives. Part II.5
;
_journal_issue 8
_journal_name_full 'Organic &amp;  Biomolecular Chemistry'
_journal_page_first 1425
_journal_paper_doi 10.1039/b211675h
_journal_volume 1
_journal_year 2003
_chemical_formula_moiety 'C16 H14 N4, C4H3O2'
_chemical_formula_sum 'C20 H17 N4 O2'
_chemical_formula_weight 345.38
_chemical_name_systematic
; 
N,N'-bis(2-pyridyl)-1,3-diaminobenzene 1,4-benzeneicarboxylic acid 2:1
;
_space_group_IT_number 14
_symmetry_cell_setting monoclinic
_symmetry_space_group_name_Hall '-P 2yn'
_symmetry_space_group_name_H-M 'P 1 21/n 1'
_atom_sites_solution_hydrogens mixed
_atom_sites_solution_primary direct
_atom_sites_solution_secondary difmap
_audit_creation_method SHELXL-97
_cell_angle_alpha 90.00
_cell_angle_beta 105.47(3)
_cell_angle_gamma 90.00
_cell_formula_units_Z 4
_cell_length_a 10.268(2)
_cell_length_b 15.529(3)
_cell_length_c 11.158(2)
_cell_measurement_reflns_used 'not relevant with the CCD data'
_cell_measurement_temperature 294(2)
_cell_volume 1714.7(6)
_computing_cell_refinement 'KM4RED, Version 1.163, 2000'
_computing_data_collection 'KM4CCD, Version 1.163, 2000'
_computing_data_reduction 'KM4RED, Version 1.163, 2000'
_computing_publication_material 'SHELXL-97 (Sheldrick, 1997)'
_computing_structure_refinement 'SHELXL-97 (Sheldrick, 1997)'
_computing_structure_solution 'SHELXS-97 (Sheldrick, 1990)'
_diffrn_ambient_temperature 294(2)
_diffrn_measured_fraction_theta_full 0.997
_diffrn_measured_fraction_theta_max 0.997
_diffrn_measurement_device_type 'Kuma KM4CCD diffractometer'
_diffrn_measurement_method '\o scan'
_diffrn_radiation_monochromator graphite
_diffrn_radiation_source 'fine-focus sealed tube'
_diffrn_radiation_type MoK\a
_diffrn_radiation_wavelength 0.71073
_diffrn_reflns_av_R_equivalents 0.0203
_diffrn_reflns_av_sigmaI/netI 0.0146
_diffrn_reflns_limit_h_max 11
_diffrn_reflns_limit_h_min -12
_diffrn_reflns_limit_k_max 18
_diffrn_reflns_limit_k_min -14
_diffrn_reflns_limit_l_max 13
_diffrn_reflns_limit_l_min -13
_diffrn_reflns_number 12805
_diffrn_reflns_theta_full 25.02
_diffrn_reflns_theta_max 25.02
_diffrn_reflns_theta_min 3.55
_diffrn_standards_decay_% <2
_diffrn_standards_interval_count 50
_exptl_absorpt_coefficient_mu 0.090
_exptl_absorpt_correction_type none
_exptl_crystal_colour colourless
_exptl_crystal_density_diffrn 1.338
_exptl_crystal_density_method 'not measured'
_exptl_crystal_description block
_exptl_crystal_F_000 724
_exptl_crystal_size_max 0.40
_exptl_crystal_size_mid 0.40
_exptl_crystal_size_min 0.40
_refine_diff_density_max 0.191
_refine_diff_density_min -0.185
_refine_diff_density_rms 0.035
_refine_ls_extinction_coef 0.007(2)
_refine_ls_extinction_expression Fc^*^=kFc[1+0.001xFc^2^\l^3^/sin(2\q)]^-1/4^
_refine_ls_extinction_method SHELXL
_refine_ls_goodness_of_fit_ref 1.097
_refine_ls_hydrogen_treatment mixed
_refine_ls_matrix_type full
_refine_ls_number_parameters 256
_refine_ls_number_reflns 3016
_refine_ls_number_restraints 0
_refine_ls_restrained_S_all 1.097
_refine_ls_R_factor_all 0.0500
_refine_ls_R_factor_gt 0.0406
_refine_ls_shift/su_max 0.000
_refine_ls_shift/su_mean 0.000
_refine_ls_structure_factor_coef Fsqd
_refine_ls_weighting_details 'calc w=1/[\s^2^(Fo^2^)+(0.0825P)^2^+0.0970P] where P=(Fo^2^+2Fc^2^)/3'
_refine_ls_weighting_scheme calc
_refine_ls_wR_factor_gt 0.1168
_refine_ls_wR_factor_ref 0.1235
_reflns_number_gt 2463
_reflns_number_total 3016
_reflns_threshold_expression >2sigma(I)
_cod_data_source_file b211675h.txt
_cod_data_source_block 1tere
_cod_depositor_comments
;
The following automatic conversions were performed:

'_atom_sites_solution_hydrogens' value 'difmap, geom' was changed to
'mixed'.

Automatic conversion script
Id: cif_fix_values 6452 2018-10-05 10:23:21Z andrius 
;
_cod_original_sg_symbol_H-M P21/n
_cod_database_code 7150488

loop_
_symmetry_equiv_pos_as_xyz
'x, y, z'
'-x+1/2, y+1/2, -z+1/2'
'-x, -y, -z'
'x-1/2, -y-1/2, z-1/2'

loop_
_atom_site_label
_atom_site_type_symbol
_atom_site_fract_x
_atom_site_fract_y
_atom_site_fract_z
_atom_site_U_iso_or_equiv
_atom_site_adp_type
_atom_site_occupancy
_atom_site_symmetry_multiplicity
_atom_site_calc_flag
_atom_site_refinement_flags
_atom_site_disorder_assembly
_atom_site_disorder_group
N1 N 0.89699(11) 0.21848(7) 0.85277(11) 0.0403(3) Uani 1 1 d . . .
H1 H 0.920(2) 0.2677(13) 0.8084(18) 0.079(6) Uiso 1 1 d . . .
C2 C 0.76688(13) 0.19871(8) 0.84376(13) 0.0399(3) Uani 1 1 d . . .
C3 C 0.74041(15) 0.13407(10) 0.92272(15) 0.0511(4) Uani 1 1 d . . .
H3 H 0.6474 0.1205 0.9153 0.061(5) Uiso 1 1 d R . .
C4 C 0.84603(15) 0.09261(11) 1.00119(16) 0.0588(4) Uani 1 1 d . . .
H4 H 0.8313 0.0499 1.0584 0.080(6) Uiso 1 1 d R . .
C5 C 0.97959(15) 0.11311(10) 1.00524(15) 0.0520(4) Uani 1 1 d . . .
H5 H 1.0565 0.0851 1.0591 0.059(4) Uiso 1 1 d R . .
C6 C 1.00140(14) 0.17684(9) 0.93074(13) 0.0442(3) Uani 1 1 d . . .
H6 H 1.0892 0.1968 0.9286 0.045(4) Uiso 1 1 d R . .
N7 N 0.67252(11) 0.24230(8) 0.75990(12) 0.0511(3) Uani 1 1 d . . .
H7 H 0.7000 0.2774 0.7002 0.070(5) Uiso 1 1 d R . .
C8 C 0.52970(13) 0.23474(9) 0.74615(13) 0.0444(4) Uani 1 1 d . . .
C9 C 0.47165(14) 0.28585(9) 0.82038(13) 0.0447(4) Uani 1 1 d . . .
H9 H 0.5258 0.3222 0.8841 0.056(4) Uiso 1 1 d R . .
C10 C 0.33202(13) 0.28610(9) 0.80015(13) 0.0421(3) Uani 1 1 d . . .
C11 C 0.25378(14) 0.23393(9) 0.70652(14) 0.0481(4) Uani 1 1 d . . .
H11 H 0.1570 0.2346 0.6887 0.052(4) Uiso 1 1 d R . .
C12 C 0.31370(15) 0.18222(10) 0.63626(15) 0.0542(4) Uani 1 1 d . . .
H12 H 0.2561 0.1475 0.5725 0.065(5) Uiso 1 1 d R . .
C13 C 0.45244(15) 0.18206(10) 0.65531(15) 0.0523(4) Uani 1 1 d . . .
H13 H 0.4942 0.1456 0.6067 0.064(5) Uiso 1 1 d R . .
N14 N 0.26197(12) 0.33828(8) 0.86407(12) 0.0522(3) Uani 1 1 d . . .
H14 H 0.1677 0.3440 0.8221 0.065(5) Uiso 1 1 d R . .
C15 C 0.30797(15) 0.38809(9) 0.96940(14) 0.0492(4) Uani 1 1 d . . .
N16 N 0.43727(14) 0.38486(9) 1.03400(13) 0.0626(4) Uani 1 1 d . . .
C17 C 0.4749(2) 0.43557(13) 1.13446(16) 0.0757(6) Uani 1 1 d . . .
H17 H 0.5694 0.4344 1.1770 0.094(7) Uiso 1 1 d R . .
C18 C 0.3895(2) 0.48819(13) 1.17525(18) 0.0799(6) Uani 1 1 d . . .
H18 H 0.4256 0.5220 1.2486 0.095(7) Uiso 1 1 d R . .
C19 C 0.2551(2) 0.49051(12) 1.10903(18) 0.0769(6) Uani 1 1 d . . .
H19 H 0.1867 0.5246 1.1307 0.094(7) Uiso 1 1 d R . .
C20 C 0.21242(19) 0.44031(11) 1.00473(16) 0.0620(4) Uani 1 1 d . . .
H20 H 0.1200 0.4416 0.9559 0.077(6) Uiso 1 1 d R . .
O1A O 0.97557(10) 0.35588(7) 0.75380(10) 0.0535(3) Uani 1 1 d . . .
O2A O 0.78607(10) 0.34445(9) 0.60324(11) 0.0697(4) Uani 1 1 d . . .
C1A C 0.90024(12) 0.37460(9) 0.64719(13) 0.0421(3) Uani 1 1 d . . .
C2A C 0.95336(12) 0.43898(8) 0.57079(12) 0.0368(3) Uani 1 1 d . . .
C3A C 1.06059(13) 0.49334(8) 0.62635(13) 0.0395(3) Uani 1 1 d . . .
H3A H 1.0999 0.4901 0.7145 0.049(4) Uiso 1 1 d R . .
C4A C 0.89381(13) 0.44609(8) 0.44426(13) 0.0400(3) Uani 1 1 d . . .
H4A H 0.8224 0.4075 0.4043 0.053(4) Uiso 1 1 d R . .

loop_
_atom_site_aniso_label
_atom_site_aniso_U_11
_atom_site_aniso_U_22
_atom_site_aniso_U_33
_atom_site_aniso_U_23
_atom_site_aniso_U_13
_atom_site_aniso_U_12
N1 0.0329(6) 0.0438(6) 0.0442(7) 0.0067(5) 0.0105(5) -0.0021(5)
C2 0.0334(7) 0.0423(7) 0.0447(8) 0.0027(6) 0.0118(6) -0.0014(5)
C3 0.0361(7) 0.0564(9) 0.0610(9) 0.0136(7) 0.0132(7) -0.0080(6)
C4 0.0491(9) 0.0593(9) 0.0648(10) 0.0239(8) 0.0096(8) -0.0081(7)
C5 0.0407(8) 0.0527(9) 0.0574(9) 0.0156(7) 0.0042(7) -0.0013(6)
C6 0.0348(7) 0.0478(8) 0.0483(8) 0.0046(6) 0.0083(6) -0.0012(6)
N7 0.0337(6) 0.0614(8) 0.0595(8) 0.0211(6) 0.0145(6) 0.0035(5)
C8 0.0339(7) 0.0490(8) 0.0497(8) 0.0137(6) 0.0098(6) 0.0021(6)
C9 0.0354(7) 0.0507(8) 0.0450(8) 0.0040(6) 0.0056(6) -0.0035(6)
C10 0.0354(7) 0.0462(8) 0.0434(8) 0.0046(6) 0.0083(6) 0.0010(6)
C11 0.0333(7) 0.0540(8) 0.0539(9) 0.0002(7) 0.0061(6) -0.0017(6)
C12 0.0456(8) 0.0582(9) 0.0550(9) -0.0087(7) 0.0069(7) -0.0047(7)
C13 0.0483(9) 0.0546(9) 0.0558(9) -0.0002(7) 0.0172(7) 0.0041(7)
N14 0.0360(7) 0.0656(8) 0.0530(7) -0.0076(6) 0.0085(6) 0.0020(6)
C15 0.0514(9) 0.0497(8) 0.0473(8) 0.0030(6) 0.0146(7) -0.0020(7)
N16 0.0559(9) 0.0713(9) 0.0540(8) -0.0082(7) 0.0034(7) -0.0014(7)
C17 0.0826(14) 0.0810(13) 0.0547(11) -0.0107(9) 0.0031(10) -0.0066(10)
C18 0.1113(18) 0.0737(13) 0.0521(11) -0.0122(9) 0.0171(11) -0.0063(12)
C19 0.1032(16) 0.0706(12) 0.0663(12) -0.0045(9) 0.0387(12) 0.0086(11)
C20 0.0674(11) 0.0642(10) 0.0595(10) 0.0011(8) 0.0256(9) 0.0066(8)
O1A 0.0372(6) 0.0643(7) 0.0558(6) 0.0230(5) 0.0069(5) -0.0068(4)
O2A 0.0369(6) 0.0951(9) 0.0702(8) 0.0352(7) 0.0024(5) -0.0200(5)
C1A 0.0286(7) 0.0465(7) 0.0513(8) 0.0129(6) 0.0111(6) 0.0026(5)
C2A 0.0286(6) 0.0377(7) 0.0460(8) 0.0066(6) 0.0135(5) 0.0048(5)
C3A 0.0341(7) 0.0446(7) 0.0393(7) 0.0057(6) 0.0092(5) 0.0019(5)
C4A 0.0323(7) 0.0402(7) 0.0469(8) 0.0027(6) 0.0094(6) -0.0016(5)

loop_
_atom_type_symbol
_atom_type_description
_atom_type_scat_dispersion_real
_atom_type_scat_dispersion_imag
_atom_type_scat_source
C C 0.0033 0.0016 'International Tables Vol C Tables 4.2.6.8 and 6.1.1.4'
H H 0.0000 0.0000 'International Tables Vol C Tables 4.2.6.8 and 6.1.1.4'
N N 0.0061 0.0033 'International Tables Vol C Tables 4.2.6.8 and 6.1.1.4'
O O 0.0106 0.0060 'International Tables Vol C Tables 4.2.6.8 and 6.1.1.4'

loop_
_geom_angle_atom_site_label_1
_geom_angle_atom_site_label_2
_geom_angle_atom_site_label_3
_geom_angle
_geom_angle_site_symmetry_1
_geom_angle_site_symmetry_3
_geom_angle_publ_flag
C2 N1 C6 122.62(12) . . ?
N7 C2 N1 117.09(12) . . ?
N7 C2 C3 125.00(12) . . ?
N1 C2 C3 117.92(13) . . ?
C4 C3 C2 119.08(13) . . ?
C3 C4 C5 121.34(14) . . ?
C6 C5 C4 118.05(14) . . ?
C5 C6 N1 120.93(13) . . ?
C2 N7 C8 124.13(11) . . ?
C13 C8 C9 121.53(13) . . ?
C13 C8 N7 119.86(13) . . ?
C9 C8 N7 118.47(13) . . ?
C10 C9 C8 119.47(13) . . ?
C9 C10 C11 118.88(13) . . ?
C9 C10 N14 124.54(13) . . ?
C11 C10 N14 116.52(12) . . ?
C12 C11 C10 120.64(13) . . ?
C11 C12 C13 120.79(14) . . ?
C8 C13 C12 118.65(14) . . ?
C15 N14 C10 130.76(13) . . ?
N16 C15 N14 120.31(14) . . ?
N16 C15 C20 122.60(15) . . ?
N14 C15 C20 117.08(14) . . ?
C15 N16 C17 116.99(16) . . ?
N16 C17 C18 124.4(2) . . ?
C17 C18 C19 118.49(18) . . ?
C20 C19 C18 119.09(19) . . ?
C19 C20 C15 118.44(18) . . ?
O2A C1A O1A 124.21(12) . . ?
O2A C1A C2A 118.36(12) . . ?
O1A C1A C2A 117.42(11) . . ?
C4A C2A C3A 119.10(12) . . ?
C4A C2A C1A 120.09(12) . . ?
C3A C2A C1A 120.79(12) . . ?
C4A C3A C2A 120.29(13) 3_766 . ?
C2A C4A C3A 120.61(12) . 3_766 ?

loop_
_geom_bond_atom_site_label_1
_geom_bond_atom_site_label_2
_geom_bond_distance
_geom_bond_site_symmetry_2
_geom_bond_publ_flag
N1 C2 1.3483(16) . ?
N1 C6 1.3515(17) . ?
C2 N7 1.3376(18) . ?
C2 C3 1.4090(19) . ?
C3 C4 1.360(2) . ?
C4 C5 1.397(2) . ?
C5 C6 1.349(2) . ?
N7 C8 1.4380(17) . ?
C8 C13 1.377(2) . ?
C8 C9 1.391(2) . ?
C9 C10 1.3906(19) . ?
C10 C11 1.395(2) . ?
C10 N14 1.3987(18) . ?
C11 C12 1.377(2) . ?
C12 C13 1.383(2) . ?
N14 C15 1.3808(19) . ?
C15 N16 1.332(2) . ?
C15 C20 1.408(2) . ?
N16 C17 1.340(2) . ?
C17 C18 1.362(3) . ?
C18 C19 1.382(3) . ?
C19 C20 1.372(3) . ?
O1A C1A 1.2677(17) . ?
O2A C1A 1.2358(17) . ?
C1A C2A 1.5072(18) . ?
C2A C4A 1.3853(19) . ?
C2A C3A 1.3947(19) . ?
C3A C4A 1.3862(18) 3_766 ?
C4A C3A 1.3862(18) 3_766 ?
